data_4001134
loop_
_publ_author_name
'Tobash, Paul H.'
'Meyers, John J.'
'DiFilippo, Gary'
'Bobev, Svilen'
'Ronning, Filip'
'Thompson, Joe D.'
'Sarrao, John L.'

_publ_section_title
;
 Structure and Properties of a New Family of Nearly Equiatomic Rare-Earth
 Metal-Tin-Germanides RESn1+xGe1&#x2212;x(RE = Y, Gd&#x2212;Tm): an
 Unusual Example of Site Preferences Between Elements from the Same Group
;
_journal_issue 6
_journal_name_full 'Chemistry of Materials'
_journal_page_first 2151
_journal_paper_doi 10.1021/cm7033799
_journal_volume 20
_journal_year 2008
_chemical_formula_moiety 2(Ge),1(Tm)
_chemical_formula_sum 'Ge2 Tm'
_chemical_formula_weight 314.11
_chemical_name_systematic
; 
 ? 
;
_space_group_IT_number 63
_symmetry_cell_setting orthorhombic
_symmetry_space_group_name_Hall '-C 2c 2'
_symmetry_space_group_name_H-M 'C m c m'
_atom_sites_solution_primary direct
_atom_sites_solution_secondary difmap
_audit_creation_method SHELXL-97
_cell_angle_alpha 90.00
_cell_angle_beta 90.00
_cell_angle_gamma 90.00
_cell_formula_units_Z 4
_cell_length_a 3.9970(7)
_cell_length_b 15.719(3)
_cell_length_c 3.8604(7)
_cell_measurement_reflns_used 182
_cell_measurement_temperature 120(2)
_cell_measurement_theta_max 26.37
_cell_measurement_theta_min 2.59
_cell_volume 242.54(8)
_computing_cell_refinement 'Bruker SMART'
_computing_data_collection 'Bruker SMART'
_computing_data_reduction 'Bruker SAINT'
_computing_molecular_graphics 'Bruker SHELXTL'
_computing_publication_material 'Bruker SHELXTL'
_computing_structure_refinement 'SHELXL-97 (Sheldrick, 1997)'
_computing_structure_solution 'SHELXS-97 (Sheldrick, 1990)'
_diffrn_ambient_temperature 120(2)
_diffrn_measured_fraction_theta_full 1.000
_diffrn_measured_fraction_theta_max 1.000
_diffrn_measurement_device_type 'CCD area detector'
_diffrn_measurement_method 'phi and omega scans'
_diffrn_radiation_monochromator graphite
_diffrn_radiation_source 'fine-focus sealed tube'
_diffrn_radiation_type MoK\a
_diffrn_radiation_wavelength 0.71073
_diffrn_reflns_av_R_equivalents 0.0269
_diffrn_reflns_av_sigmaI/netI 0.0171
_diffrn_reflns_limit_h_max 4
_diffrn_reflns_limit_h_min -4
_diffrn_reflns_limit_k_max 19
_diffrn_reflns_limit_k_min -19
_diffrn_reflns_limit_l_max 4
_diffrn_reflns_limit_l_min -4
_diffrn_reflns_number 1257
_diffrn_reflns_theta_full 26.37
_diffrn_reflns_theta_max 26.37
_diffrn_reflns_theta_min 2.59
_exptl_absorpt_coefficient_mu 60.461
_exptl_absorpt_correction_T_max 0.2972
_exptl_absorpt_correction_T_min 0.1380
_exptl_absorpt_correction_type multi-scan
_exptl_absorpt_process_details
; 
SADABS (Sheldrick, 2003)
;
_exptl_crystal_colour silver
_exptl_crystal_density_diffrn 8.602
_exptl_crystal_density_method 'not measured'
_exptl_crystal_description plate
_exptl_crystal_F_000 532
_exptl_crystal_size_max 0.05
_exptl_crystal_size_mid 0.03
_exptl_crystal_size_min 0.02
_refine_diff_density_max 0.812
_refine_diff_density_min -0.977
_refine_diff_density_rms 0.302
_refine_ls_extinction_coef 0.0018(3)
_refine_ls_extinction_expression Fc^*^=kFc[1+0.001xFc^2^\l^3^/sin(2\q)]^-1/4^
_refine_ls_extinction_method SHELXL
_refine_ls_goodness_of_fit_ref 1.253
_refine_ls_matrix_type full
_refine_ls_number_parameters 14
_refine_ls_number_reflns 161
_refine_ls_number_restraints 0
_refine_ls_restrained_S_all 1.253
_refine_ls_R_factor_all 0.0191
_refine_ls_R_factor_gt 0.0185
_refine_ls_shift/su_max 0.000
_refine_ls_shift/su_mean 0.000
_refine_ls_structure_factor_coef Fsqd
_refine_ls_weighting_details 'calc w=1/[\s^2^(Fo^2^)+(0.0221P)^2^+0.0000P] where P=(Fo^2^+2Fc^2^)/3'
_refine_ls_weighting_scheme calc
_refine_ls_wR_factor_gt 0.0415
_refine_ls_wR_factor_ref 0.0416
_reflns_number_gt 158
_reflns_number_total 161
_reflns_threshold_expression >2sigma(I)
_cod_data_source_file cm7033799-file003.cif
_cod_data_source_block TmGe2
_cod_database_code 4001134

loop_
_symmetry_equiv_pos_as_xyz
'x, y, z'
'-x, -y, z+1/2'
'-x, y, -z+1/2'
'x, -y, -z'
'x+1/2, y+1/2, z'
'-x+1/2, -y+1/2, z+1/2'
'-x+1/2, y+1/2, -z+1/2'
'x+1/2, -y+1/2, -z'
'-x, -y, -z'
'x, y, -z-1/2'
'x, -y, z-1/2'
'-x, y, z'
'-x+1/2, -y+1/2, -z'
'x+1/2, y+1/2, -z-1/2'
'x+1/2, -y+1/2, z-1/2'
'-x+1/2, y+1/2, z'

loop_
_atom_site_label
_atom_site_type_symbol
_atom_site_fract_x
_atom_site_fract_y
_atom_site_fract_z
_atom_site_U_iso_or_equiv
_atom_site_adp_type
_atom_site_occupancy
_atom_site_symmetry_multiplicity
_atom_site_calc_flag
_atom_site_refinement_flags
Tm1 Tm 0.0000 0.10358(3) 0.2500 0.0090(3) Uani 1 4 d S
Ge2 Ge 0.0000 0.74730(8) 0.2500 0.0116(3) Uani 1 4 d S
Ge1 Ge 0.0000 0.44727(8) 0.2500 0.0102(3) Uani 1 4 d S

loop_
_atom_site_aniso_label
_atom_site_aniso_U_11
_atom_site_aniso_U_22
_atom_site_aniso_U_33
_atom_site_aniso_U_23
_atom_site_aniso_U_13
_atom_site_aniso_U_12
Tm1 0.0100(4) 0.0104(4) 0.0066(3) 0.000 0.000 0.000
Ge2 0.0118(6) 0.0125(7) 0.0105(6) 0.000 0.000 0.000
Ge1 0.0092(6) 0.0152(6) 0.0062(6) 0.000 0.000 0.000

loop_
_atom_type_symbol
_atom_type_description
_atom_type_scat_dispersion_real
_atom_type_scat_dispersion_imag
_atom_type_scat_source
Ge Ge 0.1547 1.8001 'International Tables Vol C Tables 4.2.6.8 and 6.1.1.4'
Tm Tm -0.3139 5.2483 'International Tables Vol C Tables 4.2.6.8 and 6.1.1.4'

loop_
_geom_angle_atom_site_label_1
_geom_angle_atom_site_label_2
_geom_angle_atom_site_label_3
_geom_angle
_geom_angle_site_symmetry_1
_geom_angle_site_symmetry_3
Ge1 Tm1 Ge1 147.91(5) 13_455 13_556
Ge1 Tm1 Ge1 83.770(19) 13_455 13_456
Ge1 Tm1 Ge1 87.46(2) 13_556 13_456
Ge1 Tm1 Ge1 87.46(2) 13_455 13
Ge1 Tm1 Ge1 83.770(19) 13_556 13
Ge1 Tm1 Ge1 147.91(5) 13_456 13
Ge1 Tm1 Ge2 131.69(2) 13_455 5_545
Ge1 Tm1 Ge2 75.46(2) 13_556 5_545
Ge1 Tm1 Ge2 131.69(2) 13_456 5_545
Ge1 Tm1 Ge2 75.46(2) 13 5_545
Ge1 Tm1 Ge2 75.46(2) 13_455 5_445
Ge1 Tm1 Ge2 131.69(2) 13_556 5_445
Ge1 Tm1 Ge2 75.46(2) 13_456 5_445
Ge1 Tm1 Ge2 131.69(2) 13 5_445
Ge2 Tm1 Ge2 83.00(4) 5_545 5_445
Ge1 Tm1 Ge2 129.63(2) 13_455 9_566
Ge1 Tm1 Ge2 77.82(3) 13_556 9_566
Ge1 Tm1 Ge2 77.82(3) 13_456 9_566
Ge1 Tm1 Ge2 129.63(2) 13 9_566
Ge2 Tm1 Ge2 54.678(11) 5_545 9_566
Ge2 Tm1 Ge2 54.678(11) 5_445 9_566
Ge1 Tm1 Ge2 77.82(3) 13_455 9_565
Ge1 Tm1 Ge2 129.63(2) 13_556 9_565
Ge1 Tm1 Ge2 129.63(2) 13_456 9_565
Ge1 Tm1 Ge2 77.82(3) 13 9_565
Ge2 Tm1 Ge2 54.678(11) 5_545 9_565
Ge2 Tm1 Ge2 54.678(11) 5_445 9_565
Ge2 Tm1 Ge2 78.94(4) 9_566 9_565
Ge1 Tm1 Ge1 49.41(3) 13_455 5_445
Ge1 Tm1 Ge1 102.812(19) 13_556 5_445
Ge1 Tm1 Ge1 49.41(3) 13_456 5_445
Ge1 Tm1 Ge1 102.812(19) 13 5_445
Ge2 Tm1 Ge1 177.63(2) 5_545 5_445
Ge2 Tm1 Ge1 99.38(3) 5_445 5_445
Ge2 Tm1 Ge1 126.789(14) 9_566 5_445
Ge2 Tm1 Ge1 126.789(14) 9_565 5_445
Ge1 Tm1 Ge1 102.812(19) 13_455 5_545
Ge1 Tm1 Ge1 49.41(3) 13_556 5_545
Ge1 Tm1 Ge1 102.812(19) 13_456 5_545
Ge1 Tm1 Ge1 49.41(3) 13 5_545
Ge2 Tm1 Ge1 99.38(3) 5_545 5_545
Ge2 Tm1 Ge1 177.63(2) 5_445 5_545
Ge2 Tm1 Ge1 126.789(14) 9_566 5_545
Ge2 Tm1 Ge1 126.789(14) 9_565 5_545
Ge1 Tm1 Ge1 78.25(3) 5_445 5_545
Ge1 Tm1 Tm1 54.67(2) 13_455 9
Ge1 Tm1 Tm1 95.89(3) 13_556 9
Ge1 Tm1 Tm1 95.89(3) 13_456 9
Ge1 Tm1 Tm1 54.67(2) 13 9
Ge2 Tm1 Tm1 130.112(15) 5_545 9
Ge2 Tm1 Tm1 130.112(14) 5_445 9
Ge2 Tm1 Tm1 171.19(2) 9_566 9
Ge2 Tm1 Tm1 109.87(2) 9_565 9
Ge1 Tm1 Tm1 48.138(15) 5_445 9
Ge1 Tm1 Tm1 48.138(15) 5_545 9
Ge1 Tm1 Tm1 95.89(3) 13_455 9_556
Ge1 Tm1 Tm1 54.67(2) 13_556 9_556
Ge1 Tm1 Tm1 54.67(2) 13_456 9_556
Ge1 Tm1 Tm1 95.89(3) 13 9_556
Ge2 Tm1 Tm1 130.112(15) 5_545 9_556
Ge2 Tm1 Tm1 130.112(15) 5_445 9_556
Ge2 Tm1 Tm1 109.87(2) 9_566 9_556
Ge2 Tm1 Tm1 171.19(2) 9_565 9_556
Ge1 Tm1 Tm1 48.138(15) 5_445 9_556
Ge1 Tm1 Tm1 48.138(15) 5_545 9_556
Tm1 Tm1 Tm1 61.32(2) 9 9_556
Ge2 Ge2 Ge2 176.50(11) 13_566 13_465
Ge2 Ge2 Ge2 87.956(15) 13_566 13_565
Ge2 Ge2 Ge2 91.937(15) 13_465 13_565
Ge2 Ge2 Ge2 91.937(15) 13_566 13_466
Ge2 Ge2 Ge2 87.956(15) 13_465 13_466
Ge2 Ge2 Ge2 176.50(11) 13_565 13_466
Ge2 Ge2 Tm1 119.95(6) 13_566 5_455
Ge2 Ge2 Tm1 63.03(4) 13_465 5_455
Ge2 Ge2 Tm1 119.95(6) 13_565 5_455
Ge2 Ge2 Tm1 63.03(4) 13_466 5_455
Ge2 Ge2 Tm1 63.03(4) 13_566 5
Ge2 Ge2 Tm1 119.95(6) 13_465 5
Ge2 Ge2 Tm1 63.03(4) 13_565 5
Ge2 Ge2 Tm1 119.95(6) 13_466 5
Tm1 Ge2 Tm1 83.00(4) 5_455 5
Ge2 Ge2 Tm1 62.29(4) 13_566 9_566
Ge2 Ge2 Tm1 114.70(6) 13_465 9_566
Ge2 Ge2 Tm1 114.70(6) 13_565 9_566
Ge2 Ge2 Tm1 62.29(4) 13_466 9_566
Tm1 Ge2 Tm1 125.322(11) 5_455 9_566
Tm1 Ge2 Tm1 125.322(11) 5 9_566
Ge2 Ge2 Tm1 114.70(6) 13_566 9_565
Ge2 Ge2 Tm1 62.29(4) 13_465 9_565
Ge2 Ge2 Tm1 62.29(4) 13_565 9_565
Ge2 Ge2 Tm1 114.70(6) 13_466 9_565
Tm1 Ge2 Tm1 125.322(11) 5_455 9_565
Tm1 Ge2 Tm1 125.322(11) 5 9_565
Tm1 Ge2 Tm1 78.94(4) 9_566 9_565
Ge1 Ge1 Ge1 98.68(9) 9_566 9_565
Ge1 Ge1 Tm1 133.36(3) 9_566 13_455
Ge1 Ge1 Tm1 70.953(15) 9_565 13_455
Ge1 Ge1 Tm1 70.953(15) 9_566 13_556
Ge1 Ge1 Tm1 133.36(3) 9_565 13_556
Tm1 Ge1 Tm1 147.90(5) 13_455 13_556
Ge1 Ge1 Tm1 133.36(3) 9_566 13
Ge1 Ge1 Tm1 70.953(15) 9_565 13
Tm1 Ge1 Tm1 87.46(2) 13_455 13
Tm1 Ge1 Tm1 83.769(19) 13_556 13
Ge1 Ge1 Tm1 70.953(16) 9_566 13_456
Ge1 Ge1 Tm1 133.36(3) 9_565 13_456
Tm1 Ge1 Tm1 83.769(19) 13_455 13_456
Tm1 Ge1 Tm1 87.46(2) 13_556 13_456
Tm1 Ge1 Tm1 147.90(5) 13 13_456
Ge1 Ge1 Tm1 59.64(4) 9_566 5
Ge1 Ge1 Tm1 59.64(4) 9_565 5
Tm1 Ge1 Tm1 130.59(3) 13_455 5
Tm1 Ge1 Tm1 77.190(19) 13_556 5
Tm1 Ge1 Tm1 77.190(19) 13 5
Tm1 Ge1 Tm1 130.59(3) 13_456 5
Ge1 Ge1 Tm1 59.64(4) 9_566 5_455
Ge1 Ge1 Tm1 59.64(4) 9_565 5_455
Tm1 Ge1 Tm1 77.190(19) 13_455 5_455
Tm1 Ge1 Tm1 130.59(3) 13_556 5_455
Tm1 Ge1 Tm1 130.59(3) 13 5_455
Tm1 Ge1 Tm1 77.190(19) 13_456 5_455
Tm1 Ge1 Tm1 78.25(3) 5 5_455

loop_
_geom_bond_atom_site_label_1
_geom_bond_atom_site_label_2
_geom_bond_distance
_geom_bond_site_symmetry_2
Tm1 Ge1 2.8911(5) 13_455
Tm1 Ge1 2.8911(5) 13_556
Tm1 Ge1 2.8911(5) 13_456
Tm1 Ge1 2.8911(5) 13
Tm1 Ge2 3.0161(10) 5_545
Tm1 Ge2 3.0161(10) 5_445
Tm1 Ge2 3.0365(12) 9_566
Tm1 Ge2 3.0365(12) 9_565
Tm1 Ge1 3.1671(11) 5_445
Tm1 Ge1 3.1671(11) 5_545
Tm1 Tm1 3.7853(10) 9
Tm1 Tm1 3.7853(10) 9_556
Ge2 Ge2 2.7797(4) 13_566
Ge2 Ge2 2.7797(4) 13_465
Ge2 Ge2 2.7797(4) 13_565
Ge2 Ge2 2.7797(4) 13_466
Ge2 Tm1 3.0162(10) 5_455
Ge2 Tm1 3.0162(10) 5
Ge2 Tm1 3.0364(12) 9_566
Ge2 Tm1 3.0364(12) 9_565
Ge1 Ge1 2.5444(17) 9_566
Ge1 Ge1 2.5444(17) 9_565
Ge1 Tm1 2.8911(5) 13_455
Ge1 Tm1 2.8911(5) 13_556
Ge1 Tm1 2.8911(5) 13
Ge1 Tm1 2.8911(5) 13_456
Ge1 Tm1 3.1671(11) 5
Ge1 Tm1 3.1671(11) 5_455
